data_4037946
loop_
_publ_author_name
'Shen, Xuanyu'
'Shatskiy, Andrey'
'Chen, Yan'
'K\"ark\"as, Markus D'
'Wang, Xiang-Shan'
'Liu, Jian-Quan'

_publ_section_title
;
 Silver-Assisted [3 + 2] Annulation of Nitrones with Isocyanides:
 Synthesis of 2,3,4-Trisubstituted 1,2,4-Oxadiazolidin-5-ones.
;
_journal_name_full 'The Journal of organic chemistry'
_journal_paper_doi 10.1021/acs.joc.9b03279
_journal_year 2020
_chemical_formula_sum 'C20 H17 Br N2'
_chemical_formula_weight 365.27
_space_group_IT_number 14
_space_group_name_Hall '-P 2ybc'
_space_group_name_H-M_alt 'P 1 21/c 1'
_symmetry_cell_setting monoclinic
_symmetry_space_group_name_H-M 'P 1 21/c 1'
_atom_sites_solution_hydrogens geom
_atom_sites_solution_primary direct
_atom_sites_solution_secondary difmap
_audit_creation_method SHELXL-97
_cell_angle_alpha 90.00
_cell_angle_beta 101.4810(10)
_cell_angle_gamma 90.00
_cell_formula_units_Z 4
_cell_length_a 11.7641(12)
_cell_length_b 15.9708(17)
_cell_length_c 9.3316(10)
_cell_measurement_reflns_used 3937
_cell_measurement_temperature 296(2)
_cell_measurement_theta_max 24.31
_cell_measurement_theta_min 2.57
_cell_volume 1718.2(3)
_computing_cell_refinement 'Bruker SMART'
_computing_data_collection 'Bruker SMART'
_computing_data_reduction 'Bruker SAINT'
_computing_molecular_graphics 'Bruker SHELXTL'
_computing_publication_material 'Bruker SHELXTL'
_computing_structure_refinement 'SHELXL-97 (Sheldrick, 1997)'
_computing_structure_solution 'SHELXS-97 (Sheldrick, 1990)'
_diffrn_ambient_temperature 296(2)
_diffrn_measured_fraction_theta_full 0.998
_diffrn_measured_fraction_theta_max 0.998
_diffrn_measurement_device_type 'CCD area detector'
_diffrn_measurement_method 'phi and omega scans'
_diffrn_radiation_monochromator graphite
_diffrn_radiation_source 'fine-focus sealed tube'
_diffrn_radiation_type MoK\a
_diffrn_radiation_wavelength 0.71073
_diffrn_reflns_av_R_equivalents 0.0195
_diffrn_reflns_av_sigmaI/netI 0.0217
_diffrn_reflns_limit_h_max 13
_diffrn_reflns_limit_h_min -13
_diffrn_reflns_limit_k_max 17
_diffrn_reflns_limit_k_min -19
_diffrn_reflns_limit_l_max 11
_diffrn_reflns_limit_l_min -10
_diffrn_reflns_number 10074
_diffrn_reflns_theta_full 25.02
_diffrn_reflns_theta_max 25.02
_diffrn_reflns_theta_min 2.85
_exptl_absorpt_coefficient_mu 2.393
_exptl_absorpt_correction_type none
_exptl_crystal_colour colourless
_exptl_crystal_density_diffrn 1.412
_exptl_crystal_density_method 'not measured'
_exptl_crystal_description block
_exptl_crystal_F_000 744
_exptl_crystal_size_max 0.36
_exptl_crystal_size_mid 0.34
_exptl_crystal_size_min 0.32
_refine_diff_density_max 0.454
_refine_diff_density_min -0.357
_refine_diff_density_rms 0.043
_refine_ls_extinction_method none
_refine_ls_goodness_of_fit_ref 1.032
_refine_ls_hydrogen_treatment mixed
_refine_ls_matrix_type full
_refine_ls_number_parameters 212
_refine_ls_number_reflns 3018
_refine_ls_number_restraints 0
_refine_ls_restrained_S_all 1.032
_refine_ls_R_factor_all 0.0436
_refine_ls_R_factor_gt 0.0336
_refine_ls_shift/su_max 0.001
_refine_ls_shift/su_mean 0.000
_refine_ls_structure_factor_coef Fsqd
_refine_ls_weighting_details 'calc w=1/[\s^2^(Fo^2^)+(0.0450P)^2^+0.7204P] where P=(Fo^2^+2Fc^2^)/3'
_refine_ls_weighting_scheme calc
_refine_ls_wR_factor_gt 0.0858
_refine_ls_wR_factor_ref 0.0905
_reflns_number_gt 2491
_reflns_number_total 3018
_reflns_threshold_expression >2sigma(I)
_cod_data_source_file jo9b03279_si_003.cif
_cod_data_source_block a
_cod_depositor_comments
;
The following automatic conversions were performed:

data item '_symmetry_cell_setting' value 'Monoclinic' was changed to
'monoclinic' in accordance with the
/home/data/users/saulius/crontab/automatic-downloads/rss-feeds/ACS/lib/dictionaries/cif_core.dic
dictionary named 'cif_core.dic' version 2.4.2 last updated on
2011-04-26.

Automatic conversion script
Id: cif_fix_values 7556 2019-12-06 15:28:31Z antanas 
;
_cod_original_sg_symbol_H-M P2(1)/c
_cod_database_code 4037946

loop_
_symmetry_equiv_pos_as_xyz
'x, y, z'
'-x, y+1/2, -z+1/2'
'-x, -y, -z'
'x, -y-1/2, z-1/2'

loop_
_atom_site_label
_atom_site_type_symbol
_atom_site_fract_x
_atom_site_fract_y
_atom_site_fract_z
_atom_site_U_iso_or_equiv
_atom_site_adp_type
_atom_site_occupancy
_atom_site_symmetry_multiplicity
_atom_site_calc_flag
_atom_site_refinement_flags
_atom_site_disorder_assembly
_atom_site_disorder_group
Br1 Br 0.62532(3) 1.172848(19) 1.05087(3) 0.07102(14) Uani 1 1 d . . .
N1 N 0.84097(19) 0.83481(13) 0.9677(2) 0.0492(5) Uani 1 1 d . . .
C8 C 0.7315(2) 0.83038(14) 0.7133(2) 0.0427(5) Uani 1 1 d . . .
C13 C 0.6172(2) 0.82634(16) 0.7278(3) 0.0518(6) Uani 1 1 d . . .
H13A H 0.5995 0.8079 0.8154 0.062 Uiso 1 1 calc R . .
C1 C 0.8249(2) 0.80274(15) 0.8379(2) 0.0441(5) Uani 1 1 d . . .
C2 C 0.7882(2) 0.91247(15) 0.9853(2) 0.0444(5) Uani 1 1 d . . .
N2 N 0.88693(18) 0.73654(13) 0.8040(2) 0.0498(5) Uani 1 1 d . . .
C5 C 0.6935(2) 1.06716(16) 1.0286(3) 0.0492(6) Uani 1 1 d . . .
C11 C 0.5524(2) 0.87707(16) 0.4823(3) 0.0533(6) Uani 1 1 d . . .
C14 C 0.9815(2) 0.69452(16) 0.8910(3) 0.0497(6) Uani 1 1 d . . .
C9 C 0.7564(2) 0.85776(17) 0.5820(3) 0.0524(6) Uani 1 1 d . . .
H9A H 0.8328 0.8604 0.5698 0.063 Uiso 1 1 calc R . .
C7 C 0.7000(2) 0.91936(17) 1.0634(3) 0.0522(6) Uani 1 1 d . . .
H7A H 0.6724 0.8715 1.1020 0.063 Uiso 1 1 calc R . .
C3 C 0.8294(2) 0.98525(17) 0.9333(3) 0.0554(6) Uani 1 1 d . . .
H3A H 0.8903 0.9821 0.8835 0.067 Uiso 1 1 calc R . .
C6 C 0.6523(2) 0.99674(17) 1.0847(3) 0.0549(6) Uani 1 1 d . . .
H6A H 0.5928 1.0008 1.1367 0.066 Uiso 1 1 calc R . .
C10 C 0.6673(3) 0.88110(18) 0.4698(3) 0.0585(7) Uani 1 1 d . . .
H10A H 0.6851 0.9002 0.3827 0.070 Uiso 1 1 calc R . .
C4 C 0.7821(2) 1.06249(17) 0.9536(3) 0.0578(7) Uani 1 1 d . . .
H4A H 0.8102 1.1107 0.9168 0.069 Uiso 1 1 calc R . .
C12 C 0.5287(2) 0.84928(17) 0.6142(3) 0.0549(6) Uani 1 1 d . . .
H12A H 0.4522 0.8461 0.6260 0.066 Uiso 1 1 calc R . .
C19 C 1.0445(2) 0.7264(2) 1.0211(3) 0.0654(8) Uani 1 1 d . . .
H19A H 1.0265 0.7786 1.0545 0.078 Uiso 1 1 calc R . .
C20 C 0.4545(3) 0.9018(2) 0.3585(3) 0.0787(9) Uani 1 1 d . . .
H20A H 0.4859 0.9196 0.2760 0.118 Uiso 1 1 calc R . .
H20B H 0.4113 0.9470 0.3897 0.118 Uiso 1 1 calc R . .
H20C H 0.4042 0.8547 0.3311 0.118 Uiso 1 1 calc R . .
C18 C 1.1341(3) 0.6799(2) 1.1005(4) 0.0830(10) Uani 1 1 d . . .
H18A H 1.1753 0.7009 1.1885 0.100 Uiso 1 1 calc R . .
C17 C 1.1636(3) 0.6037(3) 1.0529(4) 0.0937(12) Uani 1 1 d . . .
H17A H 1.2244 0.5731 1.1074 0.112 Uiso 1 1 calc R . .
C15 C 1.0112(3) 0.6177(2) 0.8438(3) 0.0803(10) Uani 1 1 d . . .
H15A H 0.9695 0.5953 0.7571 0.096 Uiso 1 1 calc R . .
C16 C 1.1026(4) 0.5736(3) 0.9246(4) 0.1074(15) Uani 1 1 d . . .
H16A H 1.1228 0.5221 0.8905 0.129 Uiso 1 1 calc R . .
H2 H 0.863(2) 0.7134(19) 0.711(3) 0.061(8) Uiso 1 1 d . . .

loop_
_atom_site_aniso_label
_atom_site_aniso_U_11
_atom_site_aniso_U_22
_atom_site_aniso_U_33
_atom_site_aniso_U_23
_atom_site_aniso_U_13
_atom_site_aniso_U_12
Br1 0.0785(2) 0.0600(2) 0.0725(2) -0.00693(14) 0.01009(15) 0.01735(15)
N1 0.0562(12) 0.0523(13) 0.0358(11) 0.0014(9) 0.0009(9) 0.0060(9)
C8 0.0518(14) 0.0405(13) 0.0341(11) -0.0033(9) 0.0045(10) 0.0006(10)
C13 0.0562(15) 0.0604(16) 0.0369(12) 0.0022(11) 0.0051(11) -0.0066(12)
C1 0.0481(13) 0.0426(13) 0.0407(13) 0.0022(10) 0.0068(10) -0.0010(10)
C2 0.0505(13) 0.0479(14) 0.0309(11) -0.0014(10) -0.0014(10) 0.0024(11)
N2 0.0540(12) 0.0528(13) 0.0395(11) -0.0039(9) 0.0022(9) 0.0060(10)
C5 0.0515(14) 0.0508(15) 0.0418(13) -0.0044(11) 0.0010(11) 0.0065(11)
C11 0.0668(17) 0.0475(15) 0.0396(13) -0.0019(11) -0.0035(12) 0.0017(12)
C14 0.0491(14) 0.0571(16) 0.0434(13) 0.0080(11) 0.0105(11) 0.0057(11)
C9 0.0578(15) 0.0586(16) 0.0424(13) -0.0004(11) 0.0138(12) 0.0041(12)
C7 0.0595(15) 0.0547(16) 0.0421(13) 0.0057(11) 0.0095(11) -0.0023(12)
C3 0.0542(14) 0.0592(17) 0.0561(15) 0.0012(12) 0.0185(12) -0.0001(13)
C6 0.0568(15) 0.0639(17) 0.0450(14) 0.0021(12) 0.0126(11) 0.0044(13)
C10 0.0795(19) 0.0616(17) 0.0338(13) 0.0053(11) 0.0098(12) 0.0052(14)
C4 0.0624(16) 0.0495(15) 0.0621(16) 0.0029(12) 0.0140(13) -0.0043(12)
C12 0.0492(14) 0.0609(16) 0.0508(15) -0.0031(12) 0.0007(11) -0.0041(12)
C19 0.0497(15) 0.071(2) 0.0689(18) -0.0061(15) -0.0035(13) 0.0027(13)
C20 0.088(2) 0.083(2) 0.0534(17) 0.0083(15) -0.0143(15) 0.0068(18)
C18 0.0577(19) 0.110(3) 0.071(2) -0.0048(19) -0.0097(15) 0.0117(18)
C17 0.087(2) 0.113(3) 0.072(2) 0.012(2) -0.0032(19) 0.045(2)
C15 0.099(2) 0.079(2) 0.0537(17) -0.0088(15) -0.0060(16) 0.0358(19)
C16 0.135(3) 0.099(3) 0.077(2) -0.008(2) -0.006(2) 0.065(3)

loop_
_atom_type_symbol
_atom_type_description
_atom_type_scat_dispersion_real
_atom_type_scat_dispersion_imag
_atom_type_scat_source
C C 0.0033 0.0016 'International Tables Vol C Tables 4.2.6.8 and 6.1.1.4'
H H 0.0000 0.0000 'International Tables Vol C Tables 4.2.6.8 and 6.1.1.4'
N N 0.0061 0.0033 'International Tables Vol C Tables 4.2.6.8 and 6.1.1.4'
Br Br -0.2901 2.4595 'International Tables Vol C Tables 4.2.6.8 and 6.1.1.4'

loop_
_geom_angle_atom_site_label_1
_geom_angle_atom_site_label_2
_geom_angle_atom_site_label_3
_geom_angle
_geom_angle_site_symmetry_1
_geom_angle_site_symmetry_3
_geom_angle_publ_flag
C1 N1 C2 118.11(19) . . ?
C13 C8 C9 118.9(2) . . ?
C13 C8 C1 119.2(2) . . ?
C9 C8 C1 121.9(2) . . ?
C12 C13 C8 120.8(2) . . ?
C12 C13 H13A 119.6 . . ?
C8 C13 H13A 119.6 . . ?
N1 C1 N2 122.8(2) . . ?
N1 C1 C8 123.9(2) . . ?
N2 C1 C8 113.2(2) . . ?
C3 C2 C7 117.9(2) . . ?
C3 C2 N1 120.3(2) . . ?
C7 C2 N1 121.6(2) . . ?
C1 N2 C14 129.4(2) . . ?
C1 N2 H2 116.6(17) . . ?
C14 N2 H2 113.9(17) . . ?
C4 C5 C6 121.0(2) . . ?
C4 C5 Br1 119.1(2) . . ?
C6 C5 Br1 119.9(2) . . ?
C10 C11 C12 117.5(2) . . ?
C10 C11 C20 122.2(2) . . ?
C12 C11 C20 120.3(3) . . ?
C15 C14 C19 118.9(2) . . ?
C15 C14 N2 117.6(2) . . ?
C19 C14 N2 123.5(2) . . ?
C10 C9 C8 119.7(2) . . ?
C10 C9 H9A 120.2 . . ?
C8 C9 H9A 120.2 . . ?
C2 C7 C6 120.8(2) . . ?
C2 C7 H7A 119.6 . . ?
C6 C7 H7A 119.6 . . ?
C4 C3 C2 121.6(2) . . ?
C4 C3 H3A 119.2 . . ?
C2 C3 H3A 119.2 . . ?
C5 C6 C7 119.6(2) . . ?
C5 C6 H6A 120.2 . . ?
C7 C6 H6A 120.2 . . ?
C9 C10 C11 122.2(2) . . ?
C9 C10 H10A 118.9 . . ?
C11 C10 H10A 118.9 . . ?
C5 C4 C3 119.1(2) . . ?
C5 C4 H4A 120.4 . . ?
C3 C4 H4A 120.4 . . ?
C13 C12 C11 120.9(2) . . ?
C13 C12 H12A 119.6 . . ?
C11 C12 H12A 119.6 . . ?
C18 C19 C14 119.4(3) . . ?
C18 C19 H19A 120.3 . . ?
C14 C19 H19A 120.3 . . ?
C11 C20 H20A 109.5 . . ?
C11 C20 H20B 109.5 . . ?
H20A C20 H20B 109.5 . . ?
C11 C20 H20C 109.5 . . ?
H20A C20 H20C 109.5 . . ?
H20B C20 H20C 109.5 . . ?
C17 C18 C19 121.5(3) . . ?
C17 C18 H18A 119.2 . . ?
C19 C18 H18A 119.2 . . ?
C16 C17 C18 118.7(3) . . ?
C16 C17 H17A 120.7 . . ?
C18 C17 H17A 120.7 . . ?
C14 C15 C16 120.2(3) . . ?
C14 C15 H15A 119.9 . . ?
C16 C15 H15A 119.9 . . ?
C17 C16 C15 121.3(3) . . ?
C17 C16 H16A 119.3 . . ?
C15 C16 H16A 119.3 . . ?

loop_
_geom_bond_atom_site_label_1
_geom_bond_atom_site_label_2
_geom_bond_distance
_geom_bond_site_symmetry_2
_geom_bond_publ_flag
Br1 C5 1.898(2) . ?
N1 C1 1.294(3) . ?
N1 C2 1.411(3) . ?
C8 C13 1.380(4) . ?
C8 C9 1.385(3) . ?
C8 C1 1.499(3) . ?
C13 C12 1.379(4) . ?
C13 H13A 0.9300 . ?
C1 N2 1.357(3) . ?
C2 C3 1.384(4) . ?
C2 C7 1.386(3) . ?
N2 C14 1.410(3) . ?
N2 H2 0.94(3) . ?
C5 C4 1.368(4) . ?
C5 C6 1.369(4) . ?
C11 C10 1.380(4) . ?
C11 C12 1.388(4) . ?
C11 C20 1.513(4) . ?
C14 C15 1.372(4) . ?
C14 C19 1.387(4) . ?
C9 C10 1.378(4) . ?
C9 H9A 0.9300 . ?
C7 C6 1.387(4) . ?
C7 H7A 0.9300 . ?
C3 C4 1.381(4) . ?
C3 H3A 0.9300 . ?
C6 H6A 0.9300 . ?
C10 H10A 0.9300 . ?
C4 H4A 0.9300 . ?
C12 H12A 0.9300 . ?
C19 C18 1.378(4) . ?
C19 H19A 0.9300 . ?
C20 H20A 0.9600 . ?
C20 H20B 0.9600 . ?
C20 H20C 0.9600 . ?
C18 C17 1.363(5) . ?
C18 H18A 0.9300 . ?
C17 C16 1.356(5) . ?
C17 H17A 0.9300 . ?
C15 C16 1.377(4) . ?
C15 H15A 0.9300 . ?
C16 H16A 0.9300 . ?

loop_
_geom_torsion_atom_site_label_1
_geom_torsion_atom_site_label_2
_geom_torsion_atom_site_label_3
_geom_torsion_atom_site_label_4
_geom_torsion
_geom_torsion_site_symmetry_1
_geom_torsion_site_symmetry_2
_geom_torsion_site_symmetry_3
_geom_torsion_site_symmetry_4
_geom_torsion_publ_flag
C9 C8 C13 C12 -0.1(4) . . . . ?
C1 C8 C13 C12 -178.4(2) . . . . ?
C2 N1 C1 N2 168.3(2) . . . . ?
C2 N1 C1 C8 -16.2(4) . . . . ?
C13 C8 C1 N1 -58.1(3) . . . . ?
C9 C8 C1 N1 123.7(3) . . . . ?
C13 C8 C1 N2 117.8(2) . . . . ?
C9 C8 C1 N2 -60.4(3) . . . . ?
C1 N1 C2 C3 -71.8(3) . . . . ?
C1 N1 C2 C7 112.9(3) . . . . ?
N1 C1 N2 C14 -5.1(4) . . . . ?
C8 C1 N2 C14 178.9(2) . . . . ?
C1 N2 C14 C15 164.7(3) . . . . ?
C1 N2 C14 C19 -14.6(4) . . . . ?
C13 C8 C9 C10 0.7(4) . . . . ?
C1 C8 C9 C10 178.9(2) . . . . ?
C3 C2 C7 C6 1.9(4) . . . . ?
N1 C2 C7 C6 177.3(2) . . . . ?
C7 C2 C3 C4 -2.1(4) . . . . ?
N1 C2 C3 C4 -177.6(2) . . . . ?
C4 C5 C6 C7 -0.9(4) . . . . ?
Br1 C5 C6 C7 177.72(19) . . . . ?
C2 C7 C6 C5 -0.4(4) . . . . ?
C8 C9 C10 C11 -1.0(4) . . . . ?
C12 C11 C10 C9 0.8(4) . . . . ?
C20 C11 C10 C9 -179.3(3) . . . . ?
C6 C5 C4 C3 0.7(4) . . . . ?
Br1 C5 C4 C3 -177.9(2) . . . . ?
C2 C3 C4 C5 0.9(4) . . . . ?
C8 C13 C12 C11 0.0(4) . . . . ?
C10 C11 C12 C13 -0.3(4) . . . . ?
C20 C11 C12 C13 179.9(3) . . . . ?
C15 C14 C19 C18 -0.8(5) . . . . ?
N2 C14 C19 C18 178.6(3) . . . . ?
C14 C19 C18 C17 1.1(5) . . . . ?
C19 C18 C17 C16 -0.2(6) . . . . ?
C19 C14 C15 C16 -0.4(5) . . . . ?
N2 C14 C15 C16 -179.8(3) . . . . ?
C18 C17 C16 C15 -1.0(7) . . . . ?
C14 C15 C16 C17 1.3(7) . . . . ?
